data_4063055
loop_
_publ_author_name
'Chai, Jianfang'
'Zhu, Hongping'
'Roesky, Herbert W.'
'He, Cheng'
'Schmidt, Hans-Georg'
'Noltemeyer, Mathias'

_publ_section_title 'Synthesis, Structure, and Reactivity of \b-Diketiminate Complexes of Manganese(II)'
_journal_issue 13
_journal_name_full Organometallics
_journal_page_first 3284
_journal_paper_doi 10.1021/om049857l
_journal_volume 23
_journal_year 2004
_chemical_formula_sum 'C38 H54 Mn N2 O'
_chemical_formula_weight 609.77
_space_group_IT_number 19
_symmetry_cell_setting orthorhombic
_symmetry_space_group_name_Hall 'P 2ac 2ab'
_symmetry_space_group_name_H-M 'P 21 21 21'
_cell_angle_alpha 90.00
_cell_angle_beta 90.00
_cell_angle_gamma 90.00
_cell_formula_units_Z 4
_cell_length_a 10.007(2)
_cell_length_b 16.985(3)
_cell_length_c 20.081(4)
_cell_measurement_temperature 133(2)
_cell_volume 3413.3(12)
_diffrn_ambient_temperature 133(2)
_exptl_crystal_density_diffrn 1.187
_cod_original_formula_sum 'C38 H54 Mn N2 O  incl. THF'
_cod_database_code 4063055

loop_
_symmetry_equiv_pos_as_xyz
'x, y, z'
'-x+1/2, -y, z+1/2'
'-x, y+1/2, -z+1/2'
'x+1/2, -y+1/2, -z'

loop_
_atom_site_label
_atom_site_type_symbol
_atom_site_fract_x
_atom_site_fract_y
_atom_site_fract_z
_atom_site_U_iso_or_equiv
_atom_site_adp_type
_atom_site_occupancy
_atom_site_symmetry_multiplicity
_atom_site_calc_flag
_atom_site_refinement_flags
_atom_site_disorder_assembly
_atom_site_disorder_group
Mn1 Mn 0.29708(2) 0.116399(13) 0.249895(14) 0.01430(7) Uani 1 1 d . . .
N1 N 0.42097(16) 0.16643(9) 0.17515(7) 0.0150(3) Uani 1 1 d . . .
N2 N 0.42996(16) 0.15773(9) 0.32506(7) 0.0144(3) Uani 1 1 d . . .
C1 C 0.49852(18) 0.22853(10) 0.18796(9) 0.0152(4) Uani 1 1 d . . .
C2 C 0.53089(14) 0.25496(9) 0.25228(10) 0.0161(3) Uani 1 1 d . . .
H2A H 0.5734 0.3049 0.2540 0.019 Uiso 1 1 calc R . .
C3 C 0.51011(17) 0.21892(10) 0.31434(9) 0.0158(4) Uani 1 1 d . . .
C4 C 0.5603(2) 0.27534(11) 0.13144(9) 0.0204(4) Uani 1 1 d . . .
H4A H 0.5778 0.2403 0.0937 0.031 Uiso 1 1 calc R . .
H4B H 0.6444 0.2989 0.1465 0.031 Uiso 1 1 calc R . .
H4C H 0.4986 0.3171 0.1176 0.031 Uiso 1 1 calc R . .
C5 C 0.5923(2) 0.25326(12) 0.37091(9) 0.0238(4) Uani 1 1 d . . .
H5A H 0.5426 0.2483 0.4127 0.036 Uiso 1 1 calc R . .
H5B H 0.6102 0.3090 0.3620 0.036 Uiso 1 1 calc R . .
H5C H 0.6770 0.2247 0.3745 0.036 Uiso 1 1 calc R . .
C6 C 0.2226(2) -0.00362(12) 0.18352(10) 0.0322(5) Uani 1 1 d . . .
H6A H 0.2276 -0.0096 0.1340 0.039 Uiso 1 1 calc R . .
C7 C 0.1147(2) 0.02790(12) 0.21937(11) 0.0312(5) Uani 1 1 d . . .
H7A H 0.0271 0.0444 0.1999 0.037 Uiso 1 1 calc R . .
C8 C 0.1411(2) 0.01735(12) 0.28802(11) 0.0265(5) Uani 1 1 d . . .
H8A H 0.0747 0.0244 0.3247 0.032 Uiso 1 1 calc R . .
C9 C 0.2654(2) -0.02050(11) 0.29405(10) 0.0250(4) Uani 1 1 d . . .
H9A H 0.3045 -0.0418 0.3362 0.030 Uiso 1 1 calc R . .
C10 C 0.3153(2) -0.03308(11) 0.22965(10) 0.0296(5) Uani 1 1 d . . .
H10A H 0.3992 -0.0622 0.2184 0.036 Uiso 1 1 calc R . .
C11 C 0.41493(19) 0.13687(10) 0.10770(9) 0.0173(4) Uani 1 1 d . . .
C12 C 0.50328(19) 0.07635(11) 0.08925(9) 0.0196(4) Uani 1 1 d . . .
C13 C 0.4946(2) 0.04657(12) 0.02455(10) 0.0264(4) Uani 1 1 d . . .
H13A H 0.5540 0.0060 0.0110 0.032 Uiso 1 1 calc R . .
C14 C 0.4013(2) 0.07488(13) -0.02010(10) 0.0329(5) Uani 1 1 d . . .
H14A H 0.3978 0.0544 -0.0641 0.039 Uiso 1 1 calc R . .
C15 C 0.3130(2) 0.13304(12) -0.00076(9) 0.0307(5) Uani 1 1 d . . .
H15A H 0.2481 0.1515 -0.0316 0.037 Uiso 1 1 calc R . .
C16 C 0.3173(2) 0.16525(11) 0.06330(9) 0.0225(4) Uani 1 1 d . . .
C121 C 0.6050(2) 0.04350(12) 0.13787(10) 0.0237(4) Uani 1 1 d . . .
H12A H 0.5654 0.0479 0.1834 0.028 Uiso 1 1 calc R . .
C122 C 0.6356(2) -0.04397(13) 0.12571(11) 0.0389(5) Uani 1 1 d . . .
H12B H 0.5516 -0.0732 0.1213 0.058 Uiso 1 1 calc R . .
H12C H 0.6868 -0.0649 0.1633 0.058 Uiso 1 1 calc R . .
H12D H 0.6879 -0.0495 0.0847 0.058 Uiso 1 1 calc R . .
C123 C 0.7364(2) 0.08965(14) 0.13840(13) 0.0394(6) Uani 1 1 d . . .
H12E H 0.7189 0.1443 0.1515 0.059 Uiso 1 1 calc R . .
H12F H 0.7761 0.0887 0.0938 0.059 Uiso 1 1 calc R . .
H12G H 0.7982 0.0655 0.1703 0.059 Uiso 1 1 calc R . .
C161 C 0.2168(2) 0.22798(12) 0.08232(10) 0.0302(5) Uani 1 1 d . . .
H16A H 0.2342 0.2430 0.1297 0.036 Uiso 1 1 calc R . .
C162 C 0.2304(2) 0.30238(13) 0.03980(11) 0.0388(5) Uani 1 1 d . . .
H16B H 0.3221 0.3222 0.0427 0.058 Uiso 1 1 calc R . .
H16C H 0.1684 0.3426 0.0561 0.058 Uiso 1 1 calc R . .
H16D H 0.2093 0.2899 -0.0067 0.058 Uiso 1 1 calc R . .
C163 C 0.0731(2) 0.19674(16) 0.07800(12) 0.0440(6) Uani 1 1 d . . .
H16E H 0.0625 0.1522 0.1085 0.066 Uiso 1 1 calc R . .
H16F H 0.0546 0.1795 0.0324 0.066 Uiso 1 1 calc R . .
H16G H 0.0105 0.2386 0.0903 0.066 Uiso 1 1 calc R . .
C21 C 0.43993(18) 0.11765(11) 0.38815(8) 0.0178(4) Uani 1 1 d . . .
C22 C 0.34158(19) 0.13022(12) 0.43724(9) 0.0232(4) Uani 1 1 d . . .
C23 C 0.3537(2) 0.08967(14) 0.49757(10) 0.0349(5) Uani 1 1 d . . .
H23A H 0.2893 0.0981 0.5315 0.042 Uiso 1 1 calc R . .
C24 C 0.4571(2) 0.03772(15) 0.50890(10) 0.0395(6) Uani 1 1 d . . .
H24A H 0.4633 0.0109 0.5503 0.047 Uiso 1 1 calc R . .
C25 C 0.5513(2) 0.02469(13) 0.46006(10) 0.0307(5) Uani 1 1 d . . .
H25A H 0.6215 -0.0118 0.4680 0.037 Uiso 1 1 calc R . .
C26 C 0.54550(19) 0.06416(11) 0.39907(9) 0.0203(4) Uani 1 1 d . . .
C221 C 0.2279(2) 0.18771(12) 0.42676(9) 0.0253(4) Uani 1 1 d . . .
H22A H 0.2207 0.1978 0.3778 0.030 Uiso 1 1 calc R . .
C222 C 0.2562(2) 0.26661(13) 0.46071(12) 0.0381(5) Uani 1 1 d . . .
H22B H 0.3352 0.2909 0.4405 0.057 Uiso 1 1 calc R . .
H22C H 0.2725 0.2579 0.5083 0.057 Uiso 1 1 calc R . .
H22D H 0.1791 0.3015 0.4551 0.057 Uiso 1 1 calc R . .
C223 C 0.0929(2) 0.15555(13) 0.45045(11) 0.0320(5) Uani 1 1 d . . .
H22E H 0.0742 0.1056 0.4279 0.048 Uiso 1 1 calc R . .
H22F H 0.0223 0.1936 0.4399 0.048 Uiso 1 1 calc R . .
H22G H 0.0958 0.1470 0.4987 0.048 Uiso 1 1 calc R . .
C261 C 0.65164(19) 0.04799(12) 0.34702(10) 0.0244(4) Uani 1 1 d . . .
H26A H 0.6355 0.0840 0.3084 0.029 Uiso 1 1 calc R . .
C262 C 0.7933(2) 0.06385(15) 0.37353(14) 0.0469(6) Uani 1 1 d . . .
H26B H 0.7988 0.1180 0.3901 0.070 Uiso 1 1 calc R . .
H26C H 0.8582 0.0564 0.3375 0.070 Uiso 1 1 calc R . .
H26D H 0.8132 0.0272 0.4099 0.070 Uiso 1 1 calc R . .
C263 C 0.6459(2) -0.03643(14) 0.32161(12) 0.0379(5) Uani 1 1 d . . .
H26E H 0.5560 -0.0477 0.3048 0.057 Uiso 1 1 calc R . .
H26F H 0.6672 -0.0727 0.3581 0.057 Uiso 1 1 calc R . .
H26G H 0.7110 -0.0432 0.2856 0.057 Uiso 1 1 calc R . .
O31 O 0.14490(11) 0.21590(6) 0.25638(8) 0.0216(3) Uani 1 1 d . . .
C32 C 0.18577(19) 0.29759(10) 0.26325(10) 0.0271(5) Uani 1 1 d . . .
H32A H 0.2323 0.3058 0.3062 0.033 Uiso 1 1 calc R . .
H32B H 0.2469 0.3126 0.2266 0.033 Uiso 1 1 calc R . .
C33 C 0.0648(3) 0.34395(16) 0.2606(4) 0.127(2) Uani 1 1 d . . .
H33A H 0.0689 0.3867 0.2940 0.152 Uiso 1 1 calc R . .
H33B H 0.0552 0.3681 0.2160 0.152 Uiso 1 1 calc R . .
C34 C -0.0461(3) 0.29470(16) 0.2738(2) 0.0773(12) Uani 1 1 d . . .
H34A H -0.1205 0.3069 0.2430 0.093 Uiso 1 1 calc R . .
H34B H -0.0777 0.3024 0.3201 0.093 Uiso 1 1 calc R . .
C35 C 0.00065(18) 0.21174(12) 0.26393(12) 0.0343(6) Uani 1 1 d . . .
H35A H -0.0233 0.1789 0.3028 0.041 Uiso 1 1 calc R . .
H35B H -0.0408 0.1887 0.2236 0.041 Uiso 1 1 calc R . .

loop_
_atom_site_aniso_label
_atom_site_aniso_U_11
_atom_site_aniso_U_22
_atom_site_aniso_U_33
_atom_site_aniso_U_23
_atom_site_aniso_U_13
_atom_site_aniso_U_12
Mn1 0.01469(11) 0.01263(11) 0.01559(11) 0.00069(12) -0.00085(13) -0.00236(9)
N1 0.0191(8) 0.0128(8) 0.0132(7) 0.0000(6) 0.0004(6) -0.0006(7)
N2 0.0140(8) 0.0161(8) 0.0130(7) 0.0008(6) 0.0008(6) -0.0009(6)
C1 0.0137(9) 0.0147(9) 0.0172(9) 0.0019(7) 0.0002(7) 0.0010(7)
C2 0.0168(7) 0.0128(7) 0.0187(7) -0.0005(8) 0.0000(9) -0.0032(6)
C3 0.0142(9) 0.0158(9) 0.0175(9) -0.0025(7) 0.0007(7) 0.0016(7)
C4 0.0257(10) 0.0184(9) 0.0169(8) 0.0023(7) 0.0020(8) -0.0047(8)
C5 0.0277(10) 0.0249(10) 0.0187(9) -0.0015(8) -0.0015(8) -0.0094(9)
C6 0.0470(14) 0.0213(10) 0.0281(10) -0.0038(8) -0.0045(10) -0.0157(10)
C7 0.0247(11) 0.0226(10) 0.0462(12) 0.0048(9) -0.0123(9) -0.0099(9)
C8 0.0234(11) 0.0194(10) 0.0368(12) 0.0009(9) 0.0045(9) -0.0063(8)
C9 0.0263(11) 0.0181(10) 0.0306(11) 0.0045(8) -0.0035(8) -0.0052(8)
C10 0.0324(11) 0.0156(9) 0.0409(12) -0.0025(7) 0.0068(9) -0.0015(8)
C11 0.0208(9) 0.0159(9) 0.0152(9) 0.0004(7) 0.0022(7) -0.0046(7)
C12 0.0223(10) 0.0172(9) 0.0193(10) -0.0015(7) 0.0028(8) -0.0045(8)
C13 0.0319(11) 0.0221(10) 0.0252(10) -0.0083(8) 0.0056(8) -0.0029(9)
C14 0.0457(13) 0.0355(12) 0.0175(10) -0.0090(9) -0.0004(9) -0.0078(11)
C15 0.0367(12) 0.0358(12) 0.0197(9) 0.0005(8) -0.0092(9) -0.0031(10)
C16 0.0255(11) 0.0245(10) 0.0175(9) 0.0027(7) -0.0026(8) -0.0017(9)
C121 0.0266(10) 0.0209(10) 0.0237(10) -0.0023(8) 0.0025(8) 0.0042(9)
C122 0.0541(14) 0.0256(12) 0.0370(12) 0.0002(9) 0.0047(11) 0.0153(10)
C123 0.0242(11) 0.0365(12) 0.0575(15) 0.0020(10) -0.0064(10) 0.0066(9)
C161 0.0327(11) 0.0345(11) 0.0233(10) 0.0009(8) -0.0100(9) 0.0066(10)
C162 0.0447(14) 0.0323(12) 0.0394(12) 0.0029(10) -0.0143(10) 0.0042(11)
C163 0.0358(13) 0.0499(15) 0.0463(14) 0.0133(11) -0.0021(11) 0.0091(12)
C21 0.0205(9) 0.0191(9) 0.0137(8) -0.0019(8) -0.0003(7) -0.0056(8)
C22 0.0234(10) 0.0280(11) 0.0181(9) 0.0010(8) 0.0017(7) -0.0012(8)
C23 0.0346(12) 0.0489(14) 0.0210(10) 0.0089(9) 0.0099(9) 0.0066(10)
C24 0.0443(13) 0.0521(15) 0.0221(11) 0.0193(10) 0.0043(10) 0.0057(11)
C25 0.0296(11) 0.0330(12) 0.0296(11) 0.0123(9) -0.0025(9) 0.0048(9)
C26 0.0187(9) 0.0212(10) 0.0209(9) 0.0038(8) -0.0029(8) -0.0031(8)
C221 0.0272(11) 0.0318(11) 0.0171(9) 0.0006(8) 0.0060(8) 0.0020(9)
C222 0.0335(12) 0.0299(12) 0.0509(14) 0.0042(10) 0.0126(10) -0.0027(10)
C223 0.0257(11) 0.0359(12) 0.0344(11) -0.0103(9) 0.0048(9) 0.0006(9)
C261 0.0226(10) 0.0236(10) 0.0272(10) 0.0071(8) 0.0026(8) 0.0058(8)
C262 0.0241(11) 0.0478(14) 0.0686(16) -0.0036(12) 0.0077(12) -0.0036(11)
C263 0.0327(11) 0.0351(12) 0.0460(13) -0.0065(10) 0.0032(10) 0.0075(10)
O31 0.0166(5) 0.0166(6) 0.0314(7) -0.0002(6) 0.0016(6) -0.0001(4)
C32 0.0283(10) 0.0137(8) 0.0393(13) 0.0007(7) 0.0043(9) -0.0010(7)
C33 0.0331(14) 0.0276(14) 0.320(7) -0.017(3) 0.011(3) 0.0097(11)
C34 0.0306(13) 0.0399(15) 0.161(4) 0.0057(17) 0.0237(17) 0.0139(11)
C35 0.0170(9) 0.0327(11) 0.0533(17) 0.0048(10) 0.0054(9) -0.0014(8)

loop_
_geom_bond_atom_site_label_1
_geom_bond_atom_site_label_2
_geom_bond_distance
_geom_bond_site_symmetry_2
_geom_bond_publ_flag
Mn1 N1 2.1242(15) . ?
Mn1 N2 2.1306(15) . ?
Mn1 O31 2.2787(12) . ?
Mn1 C8 2.419(2) . ?
Mn1 C7 2.442(2) . ?
Mn1 C9 2.5088(19) . ?
Mn1 C6 2.547(2) . ?
Mn1 C10 2.5778(19) . ?
N1 C1 1.335(2) . ?
N1 C11 1.446(2) . ?
N2 C3 1.330(2) . ?
N2 C21 1.442(2) . ?
C1 C2 1.405(3) . ?
C1 C4 1.518(2) . ?
C2 C3 1.404(3) . ?
C3 C5 1.519(3) . ?
C6 C10 1.403(3) . ?
C6 C7 1.404(3) . ?
C7 C8 1.415(3) . ?
C8 C9 1.405(3) . ?
C9 C10 1.403(3) . ?
C11 C12 1.406(3) . ?
C11 C16 1.408(3) . ?
C12 C13 1.397(3) . ?
C12 C121 1.516(3) . ?
C13 C14 1.381(3) . ?
C14 C15 1.381(3) . ?
C15 C16 1.399(3) . ?
C16 C161 1.514(3) . ?
C121 C123 1.531(3) . ?
C121 C122 1.537(3) . ?
C161 C162 1.531(3) . ?
C161 C163 1.536(3) . ?
C21 C22 1.409(2) . ?
C21 C26 1.411(3) . ?
C22 C23 1.399(3) . ?
C22 C221 1.514(3) . ?
C23 C24 1.378(3) . ?
C24 C25 1.379(3) . ?
C25 C26 1.398(3) . ?
C26 C261 1.515(3) . ?
C221 C222 1.530(3) . ?
C221 C223 1.534(3) . ?
C261 C263 1.523(3) . ?
C261 C262 1.538(3) . ?
O31 C32 1.453(2) . ?
O31 C35 1.453(2) . ?
C32 C33 1.445(3) . ?
C33 C34 1.415(4) . ?
C34 C35 1.498(3) . ?
